data_7225673
loop_
_publ_author_name
'Sovago, Ioana'
'Thomas, Lynne H.'
'Adam, Martin S.'
'Capelli, Silvia C.'
'Wilson, Chick C.'
'Farrugia, Louis J.'

_publ_section_title
;
 High resolution X-ray and neutron diffraction studies on molecular
 complexes of chloranilic acid and lutidines
;
_journal_issue 30
_journal_name_full CrystEngComm
_journal_page_first 5697
_journal_paper_doi 10.1039/C6CE01065B
_journal_volume 18
_journal_year 2016
_chemical_compound_source commercial
_chemical_formula_moiety
;
C6 Cl2 O4, 2(C7 H10 N) 
;
_chemical_formula_sum 'C20 H20 Cl2 N2 O4'
_chemical_formula_weight 423.28
_chemical_name_systematic
;
 ?
;
_space_group_crystal_system orthorhombic
_space_group_IT_number 61
_space_group_name_Hall '-P 2bc 2ac'
_space_group_name_H-M_alt 'P c a b'
_symmetry_space_group_name_Hall '-P 2bc 2ac'
_symmetry_space_group_name_H-M 'P c a b'
_atom_sites_solution_hydrogens mixed
_atom_sites_solution_primary direct
_atom_sites_solution_secondary difmap
_audit_update_record
;
2016-05-04 deposited with the CCDC.
2016-06-13 downloaded from the CCDC.
;
_cell_angle_alpha 90
_cell_angle_beta 90
_cell_angle_gamma 90
_cell_formula_units_Z 4
_cell_length_a 7.5644(5)
_cell_length_b 15.7136(10)
_cell_length_c 16.6651(11)
_cell_measurement_reflns_used 9962
_cell_measurement_temperature 100(2)
_cell_measurement_theta_max 50.238
_cell_measurement_theta_min 2.444
_cell_measurement_wavelength 0.71073
_cell_volume 1980.9(2)
_computing_cell_refinement 'HKL Scalepack (Otwinowski & Minor 1997)'
_computing_data_collection 'Collect (Bruker AXS BV, 1997-2004)'
_computing_data_reduction 'HKL Denzo and Scalepack (Otwinowski & Minor 1997)'
_computing_molecular_graphics 'Ortep-3 for Windows (Farrugia, 1997)'
_computing_publication_material 'WinGX publication routines (Farrugia, 1999)'
_computing_structure_refinement 'SHELXL-97 (Sheldrick, 2008)'
_computing_structure_solution 'SHELXS-97 (Sheldrick, 2008)'
_diffrn_ambient_temperature 100(2)
_diffrn_detector 'CCD plate'
_diffrn_detector_area_resol_mean 9
_diffrn_measured_fraction_theta_full 0.926
_diffrn_measured_fraction_theta_max 0.949
_diffrn_measurement_device '95mm CCD camera on \k-goniostat'
_diffrn_measurement_device_type KappaCCD
_diffrn_measurement_method 'CCD rotation images, thick slices'
_diffrn_orient_matrix_type 'by Bruker AXS Collect from scalepack cell'
_diffrn_orient_matrix_UB_11 0.247579E-1
_diffrn_orient_matrix_UB_12 0.360962E-1
_diffrn_orient_matrix_UB_13 -0.479744E-1
_diffrn_orient_matrix_UB_21 -0.0986310E-1
_diffrn_orient_matrix_UB_22 0.388970E-1
_diffrn_orient_matrix_UB_23 0.156672E-1
_diffrn_orient_matrix_UB_31 0.846542E-1
_diffrn_orient_matrix_UB_32 0.347624E-1
_diffrn_orient_matrix_UB_33 0.322845E-1
_diffrn_radiation_monochromator graphite
_diffrn_radiation_probe x-ray
_diffrn_radiation_type MoK\a
_diffrn_radiation_wavelength 0.71073
_diffrn_reflns_av_R_equivalents 0.0837
_diffrn_reflns_av_unetI/netI 0.0328
_diffrn_reflns_Laue_measured_fraction_full 0.926
_diffrn_reflns_Laue_measured_fraction_max 0.949
_diffrn_reflns_limit_h_max 16
_diffrn_reflns_limit_h_min -16
_diffrn_reflns_limit_k_max 33
_diffrn_reflns_limit_k_min -33
_diffrn_reflns_limit_l_max 35
_diffrn_reflns_limit_l_min -35
_diffrn_reflns_number 9962
_diffrn_reflns_point_group_measured_fraction_full 0.926
_diffrn_reflns_point_group_measured_fraction_max 0.949
_diffrn_reflns_reduction_process
;
 Scaled and merged with Sortav
 R.H. Blessing, (1987) Cryst. Rev. 1, 3-58
 R.H. Blessing, (1989) J. Appl. Cryst. 22, 396-397
;
_diffrn_reflns_theta_full 25.242
_diffrn_reflns_theta_max 50.238
_diffrn_reflns_theta_min 2.444
_diffrn_source 'Enraf Nonius FR590'
_exptl_absorpt_coefficient_mu 0.357
_exptl_absorpt_correction_T_max 0.7495
_exptl_absorpt_correction_T_min 0.4845
_exptl_absorpt_correction_type multi-scan
_exptl_absorpt_process_details 'SADABS, Bruker(2001)'
_exptl_crystal_colour red
_exptl_crystal_density_diffrn 1.419
_exptl_crystal_density_method 'not measured'
_exptl_crystal_description prism
_exptl_crystal_F_000 880
_exptl_crystal_size_max 0.36
_exptl_crystal_size_mid 0.24
_exptl_crystal_size_min 0.18
_refine_diff_density_max 0.598
_refine_diff_density_min -0.468
_refine_diff_density_rms 0.067
_refine_ls_extinction_method none
_refine_ls_goodness_of_fit_ref 1.035
_refine_ls_hydrogen_treatment mixed
_refine_ls_matrix_type full
_refine_ls_number_constraints 0
_refine_ls_number_parameters 156
_refine_ls_number_reflns 9962
_refine_ls_number_restraints 0
_refine_ls_restrained_S_all 1.035
_refine_ls_R_factor_all 0.0515
_refine_ls_R_factor_gt 0.0368
_refine_ls_shift/su_max 0.003
_refine_ls_shift/su_mean 0
_refine_ls_structure_factor_coef Fsqd
_refine_ls_weighting_details 'w=1/[\s^2^(Fo^2^)+(0.0697P)^2^+0.0022P] where P=(Fo^2^+2Fc^2^)/3'
_refine_ls_weighting_scheme calc
_refine_ls_wR_factor_gt 0.1018
_refine_ls_wR_factor_ref 0.1079
_reflns_Friedel_coverage 0
_reflns_number_gt 7830
_reflns_number_total 9962
_reflns_threshold_expression 'I > 2\s(I)'
_cod_data_source_file c6ce01065b3.cif
_cod_data_source_block 2_(2,4)_shelx
_cod_depositor_comments 'Adding full bibliography for 7225667--7225698.cif.'
_cod_database_code 7225673

loop_
_symmetry_equiv_pos_as_xyz
'x, y, z'
'-x, -y+1/2, z+1/2'
'x+1/2, -y, -z+1/2'
'-x+1/2, y+1/2, -z'
'-x, -y, -z'
'x, y-1/2, -z-1/2'
'-x-1/2, y, z-1/2'
'x-1/2, -y-1/2, z'

loop_
_atom_site_label
_atom_site_type_symbol
_atom_site_fract_x
_atom_site_fract_y
_atom_site_fract_z
_atom_site_U_iso_or_equiv
_atom_site_adp_type
_atom_site_occupancy
_atom_site_site_symmetry_order
_atom_site_calc_flag
_atom_site_refinement_flags_posn
_atom_site_refinement_flags_adp
Cl1 Cl -0.57111(2) 0.61179(2) 0.15548(2) 0.01731(3) Uani 1 1 d . .
O2 O -0.79782(5) 0.59581(3) 0.01087(2) 0.01997(6) Uani 1 1 d . .
O3 O -0.73757(5) 0.50209(3) -0.12057(2) 0.01997(6) Uani 1 1 d . .
N125 N -1.08172(5) 0.60581(2) -0.08152(2) 0.01492(5) Uani 1 1 d . .
C121 C -1.25124(6) 0.59179(3) -0.20056(3) 0.01687(6) Uani 1 1 d . .
C122 C -1.37830(6) 0.64730(3) -0.16923(3) 0.01642(6) Uani 1 1 d . .
C123 C -1.35059(6) 0.68004(3) -0.09243(3) 0.01706(6) Uani 1 1 d . .
C124 C -1.20088(5) 0.65894(3) -0.04812(2) 0.01439(5) Uani 1 1 d . .
C126 C -1.10435(6) 0.57224(3) -0.15528(3) 0.01722(6) Uani 1 1 d . .
C22 C -1.53921(8) 0.67065(4) -0.21716(4) 0.02565(9) Uani 1 1 d . .
H22A H -1.6345 0.6329 -0.2037 0.038 Uiso 1 1 calc R U
H22B H -1.5131 0.6659 -0.2734 0.038 Uiso 1 1 calc R U
H22C H -1.5729 0.7281 -0.205 0.038 Uiso 1 1 calc R U
C24 C -1.16644(6) 0.69290(3) 0.03436(3) 0.01822(6) Uani 1 1 d . .
C111 C -0.53215(5) 0.55102(3) 0.07015(2) 0.01385(5) Uani 1 1 d . .
C112 C -0.65758(5) 0.55274(2) 0.00883(2) 0.01388(5) Uani 1 1 d . .
C113 C -0.62392(5) 0.49875(3) -0.06695(2) 0.01396(5) Uani 1 1 d . .
H121 H -1.2593(19) 0.5665(8) -0.2506(9) 0.029(3) Uiso 1 1 d . .
H123 H -1.4345(17) 0.7178(9) -0.0698(9) 0.028(3) Uiso 1 1 d . .
H125 H -0.971(3) 0.5958(12) -0.0527(12) 0.057(5) Uiso 1 1 d . .
H126 H -1.0151(19) 0.5351(9) -0.1723(8) 0.029(3) Uiso 1 1 d . .
H24A H -1.045(2) 0.6820(12) 0.0513(11) 0.044(4) Uiso 1 1 d . .
H24B H -1.1938(19) 0.7535(10) 0.0364(10) 0.038(4) Uiso 1 1 d . .
H24C H -1.227(2) 0.6657(11) 0.0687(10) 0.044(4) Uiso 1 1 d . .

loop_
_atom_site_aniso_label
_atom_site_aniso_U_11
_atom_site_aniso_U_22
_atom_site_aniso_U_33
_atom_site_aniso_U_23
_atom_site_aniso_U_13
_atom_site_aniso_U_12
Cl1 0.01825(5) 0.01997(5) 0.01372(4) -0.00391(2) -0.00060(2) 0.00327(3)
O2 0.01583(11) 0.02371(13) 0.02038(13) -0.00697(10) -0.00392(9) 0.00695(10)
O3 0.01815(12) 0.02525(14) 0.01651(11) -0.00472(10) -0.00587(9) 0.00561(11)
N125 0.01338(11) 0.01673(11) 0.01464(11) -0.00199(8) -0.00011(8) 0.00160(8)
C121 0.01462(12) 0.02087(15) 0.01513(12) -0.00232(10) -0.00048(10) 0.00057(10)
C122 0.01377(12) 0.01876(14) 0.01672(13) 0.00078(10) -0.00053(10) 0.00100(10)
C123 0.01518(13) 0.01819(13) 0.01782(13) -0.00125(10) 0.00078(10) 0.00324(10)
C124 0.01412(12) 0.01450(11) 0.01455(11) -0.00111(8) 0.00148(9) 0.00019(9)
C126 0.01475(13) 0.02064(15) 0.01628(13) -0.00418(10) -0.00025(10) 0.00293(11)
C22 0.01949(17) 0.0326(2) 0.0248(2) 0.00135(17) -0.00572(15) 0.00533(16)
C24 0.01924(15) 0.01947(15) 0.01594(13) -0.00393(11) 0.00156(11) -0.00108(11)
C111 0.01357(11) 0.01573(12) 0.01224(10) -0.00175(8) -0.00035(8) 0.00136(9)
C112 0.01280(11) 0.01503(11) 0.01379(11) -0.00144(8) -0.00083(8) 0.00124(9)
C113 0.01334(11) 0.01548(11) 0.01307(11) -0.00109(8) -0.00114(8) 0.00126(9)

loop_
_atom_type_symbol
_atom_type_description
_atom_type_scat_dispersion_real
_atom_type_scat_dispersion_imag
_atom_type_scat_source
Cl Cl 0.1484 0.1585 'International Tables Vol C Tables 4.2.6.8 and 6.1.1.4'
O O 0.0106 0.006 'International Tables Vol C Tables 4.2.6.8 and 6.1.1.4'
N N 0.0061 0.0033 'International Tables Vol C Tables 4.2.6.8 and 6.1.1.4'
C C 0.0033 0.0016 'International Tables Vol C Tables 4.2.6.8 and 6.1.1.4'
H H 0 0 'International Tables Vol C Tables 4.2.6.8 and 6.1.1.4'

loop_
_geom_angle_atom_site_label_1
_geom_angle_atom_site_label_2
_geom_angle_atom_site_label_3
_geom_angle
_geom_angle_site_symmetry_1
_geom_angle_site_symmetry_3
C126 N125 C124 122.24(4) . .
C126 N125 H125 119.6(12) . .
C124 N125 H125 117.9(12) . .
C126 C121 C122 119.26(4) . .
C126 C121 H121 116.8(9) . .
C122 C121 H121 123.9(9) . .
C123 C122 C121 117.97(4) . .
C123 C122 C22 121.31(4) . .
C121 C122 C22 120.72(4) . .
C124 C123 C122 121.40(4) . .
C124 C123 H123 118.9(8) . .
C122 C123 H123 119.7(8) . .
N125 C124 C123 118.17(4) . .
N125 C124 C24 118.89(4) . .
C123 C124 C24 122.94(4) . .
N125 C126 C121 120.95(4) . .
N125 C126 H126 115.3(8) . .
C121 C126 H126 123.7(8) . .
C122 C22 H22A 109.5 . .
C122 C22 H22B 109.5 . .
H22A C22 H22B 109.5 . .
C122 C22 H22C 109.5 . .
H22A C22 H22C 109.5 . .
H22B C22 H22C 109.5 . .
C124 C24 H24A 111.6(11) . .
C124 C24 H24B 110.1(9) . .
H24A C24 H24B 111.2(14) . .
C124 C24 H24C 110.1(11) . .
H24A C24 H24C 103.1(15) . .
H24B C24 H24C 110.6(15) . .
C112 C111 C113 123.36(3) . 5_465
C112 C111 Cl1 118.26(3) . .
C113 C111 Cl1 118.38(3) 5_465 .
O2 C112 C111 124.34(4) . .
O2 C112 C113 117.18(3) . .
C111 C112 C113 118.48(3) . .
O3 C113 C111 124.98(4) . 5_465
O3 C113 C112 116.86(3) . .
C111 C113 C112 118.15(3) 5_465 .

loop_
_geom_bond_atom_site_label_1
_geom_bond_atom_site_label_2
_geom_bond_distance
_geom_bond_site_symmetry_2
Cl1 C111 1.7381(4) .
O2 C112 1.2588(5) .
O3 C113 1.2411(5) .
N125 C126 1.3486(6) .
N125 C124 1.3488(5) .
N125 H125 0.98(2) .
C121 C126 1.3778(6) .
C121 C122 1.3990(6) .
C121 H121 0.925(15) .
C122 C123 1.3952(6) .
C122 C22 1.5014(7) .
C123 C124 1.3920(6) .
C123 H123 0.948(14) .
C124 C24 1.4973(6) .
C126 H126 0.936(14) .
C22 H22A 0.96 .
C22 H22B 0.96 .
C22 H22C 0.96 .
C24 H24A 0.973(18) .
C24 H24B 0.975(16) .
C24 H24C 0.851(17) .
C111 C112 1.3947(5) .
C111 C113 1.4171(5) 5_465
C112 C113 1.5426(5) .
C113 C111 1.4171(5) 5_465

loop_
_geom_torsion_atom_site_label_1
_geom_torsion_atom_site_label_2
_geom_torsion_atom_site_label_3
_geom_torsion_atom_site_label_4
_geom_torsion
_geom_torsion_site_symmetry_1
_geom_torsion_site_symmetry_4
C126 C121 C122 C123 -0.54(7) . .
C126 C121 C122 C22 179.44(5) . .
C121 C122 C123 C124 0.44(7) . .
C22 C122 C123 C124 -179.54(5) . .
C126 N125 C124 C123 -0.79(6) . .
C126 N125 C124 C24 179.51(4) . .
C122 C123 C124 N125 0.21(7) . .
C122 C123 C124 C24 179.89(4) . .
C124 N125 C126 C121 0.71(7) . .
C122 C121 C126 N125 -0.01(7) . .
C113 C111 C112 O2 179.24(4) 5_465 .
Cl1 C111 C112 O2 0.28(6) . .
C113 C111 C112 C113 -0.88(6) 5_465 .
Cl1 C111 C112 C113 -179.84(3) . .
O2 C112 C113 O3 0.30(6) . .
C111 C112 C113 O3 -179.58(4) . .
O2 C112 C113 C111 -179.27(4) . 5_465
C111 C112 C113 C111 0.84(6) . 5_465
